data_7714929
loop_
_publ_author_name
'Zhang, Hai-Qun'
'Lu, Xing'
'Wu, Jiang-Lun'
'Ou, Mei-Quan'
'Chen, Nan-Feng'
'Liang, Hong'
'Chen, Zhen-Feng'

_publ_section_title
;
 Discovery of mitochondrion-targeting copper(II)-plumbagin and -bipyridine
 complexes as chemodynamic therapy agents with enhanced antitumor
 activity.
;
_journal_issue 7
_journal_name_full 'Dalton transactions (Cambridge, England : 2003)'
_journal_page_first 3244
_journal_page_last 3253
_journal_paper_doi 10.1039/d3dt03806h
_journal_volume 53
_journal_year 2024
_chemical_formula_moiety 'C21 H15 Cu N2 O3, Cl O4'
_chemical_formula_sum 'C21 H15 Cl Cu N2 O7'
_chemical_formula_weight 506.34
_space_group_crystal_system triclinic
_space_group_IT_number 2
_space_group_name_Hall '-P 1'
_space_group_name_H-M_alt 'P -1'
_atom_sites_solution_hydrogens geom
_audit_creation_date 2022-10-11
_audit_creation_method
;
Olex2 1.5
(compiled 2022.04.07 svn.rca3783a0 for OlexSys, GUI svn.r6498)
;
_audit_update_record
;
2022-11-25 deposited with the CCDC.	2024-01-05 downloaded from the CCDC.
;
_cell_angle_alpha 112.775(6)
_cell_angle_beta 107.363(5)
_cell_angle_gamma 93.359(5)
_cell_formula_units_Z 2
_cell_length_a 9.2985(5)
_cell_length_b 10.3543(7)
_cell_length_c 11.9616(7)
_cell_measurement_reflns_used 2571
_cell_measurement_temperature 298
_cell_measurement_theta_max 24.1010
_cell_measurement_theta_min 3.8040
_cell_volume 993.44(12)
_computing_molecular_graphics 'Olex2 1.5 (Dolomanov et al., 2009)'
_computing_publication_material 'Olex2 1.5 (Dolomanov et al., 2009)'
_computing_structure_refinement 'SHELXL 2018/3 (Sheldrick, 2015)'
_computing_structure_solution 'olex2.solve 1.3 (Bourhis et al., 2015)'
_diffrn_ambient_temperature 298.0
_diffrn_measured_fraction_theta_full 0.998
_diffrn_measured_fraction_theta_max 0.998
_diffrn_measurement_device_type 'SuperNova, Single source at offset/far, Eos'
_diffrn_measurement_method 'four-circle diffractometer'
_diffrn_radiation_type MoK\a
_diffrn_radiation_wavelength 0.71073
_diffrn_reflns_av_R_equivalents 0.0417
_diffrn_reflns_av_unetI/netI 0.0589
_diffrn_reflns_Laue_measured_fraction_full 0.998
_diffrn_reflns_Laue_measured_fraction_max 0.998
_diffrn_reflns_limit_h_max 11
_diffrn_reflns_limit_h_min -11
_diffrn_reflns_limit_k_max 12
_diffrn_reflns_limit_k_min -12
_diffrn_reflns_limit_l_max 14
_diffrn_reflns_limit_l_min -14
_diffrn_reflns_number 12106
_diffrn_reflns_point_group_measured_fraction_full 0.998
_diffrn_reflns_point_group_measured_fraction_max 0.998
_diffrn_reflns_theta_full 25.242
_diffrn_reflns_theta_max 26.368
_diffrn_reflns_theta_min 3.416
_exptl_absorpt_coefficient_mu 1.284
_exptl_crystal_colour 'dull brownish brown'
_exptl_crystal_colour_lustre dull
_exptl_crystal_colour_modifier brownish
_exptl_crystal_colour_primary brown
_exptl_crystal_density_diffrn 1.693
_exptl_crystal_description block
_exptl_crystal_F_000 514
_exptl_crystal_size_max 0.27
_exptl_crystal_size_mid 0.18
_exptl_crystal_size_min 0.12
_refine_diff_density_max 0.742
_refine_diff_density_min -0.498
_refine_diff_density_rms 0.083
_refine_ls_extinction_method none
_refine_ls_goodness_of_fit_ref 1.049
_refine_ls_hydrogen_treatment constr
_refine_ls_matrix_type full
_refine_ls_number_parameters 290
_refine_ls_number_reflns 4043
_refine_ls_number_restraints 0
_refine_ls_restrained_S_all 1.049
_refine_ls_R_factor_all 0.0791
_refine_ls_R_factor_gt 0.0527
_refine_ls_shift/su_max 0.000
_refine_ls_shift/su_mean 0.000
_refine_ls_structure_factor_coef Fsqd
_refine_ls_weighting_details 'w=1/[\s^2^(Fo^2^)+(0.0605P)^2^+1.0517P] where P=(Fo^2^+2Fc^2^)/3'
_refine_ls_weighting_scheme calc
_refine_ls_wR_factor_gt 0.1248
_refine_ls_wR_factor_ref 0.1450
_reflns_Friedel_coverage 0.000
_reflns_number_gt 2972
_reflns_number_total 4043
_reflns_threshold_expression 'I > 2\s(I)'
_cod_data_source_file d3dt03806h2.cif
_cod_data_source_block 20191030-czf-zhq-p-p-cuclo4-meoh-chcnaaayong_pl
_cod_depositor_comments 'Adding full bibliography for 7714929--7714932.cif.'
_cod_original_cell_volume 993.44(11)
_cod_database_code 7714929
_shelx_shelxl_version_number 2018/3
_shelx_space_group_comment
;
The symmetry employed for this shelxl refinement is uniquely defined
by the following loop, which should always be used as a source of
symmetry information in preference to the above space-group names.
They are only intended as comments.
;
_shelx_estimated_absorpt_t_max 0.861
_shelx_estimated_absorpt_t_min 0.723
_olex2_refinement_description
;
1. Fixed Uiso
 At 1.2 times of:
  All C(H) groups
 At 1.5 times of:
  All C(H,H,H) groups
2.a Aromatic/amide H refined with riding coordinates:
 C14(H14), C13(H13), C18(H18), C10(H10), C12(H12), C1(H1), C4(H4), C7(H7),
 C9(H9), C3(H3), C2(H2), C8(H8)
2.b Idealised Me refined as rotating group:
 C21(H21A,H21B,H21C)
;
_olex2_submission_special_instructions 'No special instructions were received'

loop_
_space_group_symop_operation_xyz
'x, y, z'
'-x, -y, -z'

loop_
_atom_site_label
_atom_site_type_symbol
_atom_site_fract_x
_atom_site_fract_y
_atom_site_fract_z
_atom_site_U_iso_or_equiv
_atom_site_adp_type
_atom_site_occupancy
_atom_site_site_symmetry_order
_atom_site_calc_flag
_atom_site_refinement_flags_posn
_atom_site_refinement_flags_adp
_atom_site_refinement_flags_occupancy
_atom_site_disorder_assembly
_atom_site_disorder_group
Cu1 Cu 1.10896(5) 0.37900(5) 0.04192(5) 0.03606(19) Uani 1 1 d . . . . .
O1 O 1.0862(3) 0.4437(3) -0.0897(3) 0.0387(7) Uani 1 1 d . . . . .
O2 O 1.2892(3) 0.5253(3) 0.1568(3) 0.0384(7) Uani 1 1 d . . . . .
O3 O 1.7083(3) 0.7892(4) 0.0541(3) 0.0555(9) Uani 1 1 d . . . . .
N2 N 1.1121(4) 0.3076(4) 0.1741(3) 0.0348(8) Uani 1 1 d . . . . .
N1 N 0.9318(3) 0.2167(4) -0.0654(3) 0.0333(8) Uani 1 1 d . . . . .
C20 C 1.3389(4) 0.5881(4) -0.0019(4) 0.0310(8) Uani 1 1 d . . . . .
C11 C 1.1975(4) 0.5148(4) -0.1015(4) 0.0319(9) Uani 1 1 d . . . . .
C19 C 1.3746(4) 0.5952(4) 0.1265(4) 0.0330(9) Uani 1 1 d . . . . .
C14 C 1.4224(5) 0.6636(5) -0.1445(5) 0.0433(11) Uani 1 1 d . . . . .
H14 H 1.496976 0.711389 -0.159718 0.052 Uiso 1 1 calc R U . . .
C16 C 1.6040(5) 0.7390(4) 0.0787(5) 0.0408(10) Uani 1 1 d . . . . .
C6 C 0.9938(4) 0.2004(4) 0.1370(4) 0.0358(9) Uani 1 1 d . . . . .
C15 C 1.4514(4) 0.6635(4) -0.0253(4) 0.0363(9) Uani 1 1 d . . . . .
C13 C 1.2810(5) 0.5921(5) -0.2431(5) 0.0445(11) Uani 1 1 d . . . . .
H13 H 1.261782 0.593801 -0.323415 0.053 Uiso 1 1 calc R U . . .
C18 C 1.5159(4) 0.6847(5) 0.2294(4) 0.0389(10) Uani 1 1 d . . . . .
H18 H 1.530015 0.696158 0.313262 0.047 Uiso 1 1 calc R U . . .
C10 C 1.2105(5) 0.3629(5) 0.2960(4) 0.0479(11) Uani 1 1 d . . . . .
H10 H 1.292726 0.436107 0.321650 0.057 Uiso 1 1 calc R U . . .
C5 C 0.8924(4) 0.1483(4) 0.0005(4) 0.0352(9) Uani 1 1 d . . . . .
C17 C 1.6269(4) 0.7518(5) 0.2093(4) 0.0400(10) Uani 1 1 d . . . . .
C12 C 1.1703(5) 0.5194(5) -0.2229(4) 0.0394(10) Uani 1 1 d . . . . .
H12 H 1.076508 0.472879 -0.289398 0.047 Uiso 1 1 calc R U . . .
C1 C 0.8479(5) 0.1758(5) -0.1896(4) 0.0407(10) Uani 1 1 d . . . . .
H1 H 0.876232 0.222491 -0.234705 0.049 Uiso 1 1 calc R U . . .
C4 C 0.7665(5) 0.0353(5) -0.0606(5) 0.0473(11) Uani 1 1 d . . . . .
H4 H 0.741376 -0.013248 -0.015778 0.057 Uiso 1 1 calc R U . . .
C7 C 0.9692(5) 0.1493(5) 0.2215(5) 0.0495(12) Uani 1 1 d . . . . .
H7 H 0.886124 0.076288 0.194117 0.059 Uiso 1 1 calc R U . . .
C9 C 1.1941(6) 0.3154(6) 0.3843(5) 0.0594(13) Uani 1 1 d . . . . .
H9 H 1.265315 0.354387 0.468031 0.071 Uiso 1 1 calc R U . . .
C3 C 0.6804(5) -0.0032(5) -0.1874(5) 0.0548(13) Uani 1 1 d . . . . .
H3 H 0.594511 -0.076808 -0.228979 0.066 Uiso 1 1 calc R U . . .
C2 C 0.7212(5) 0.0671(5) -0.2530(5) 0.0499(11) Uani 1 1 d . . . . .
H2 H 0.663687 0.041491 -0.339390 0.060 Uiso 1 1 calc R U . . .
C8 C 1.0700(6) 0.2084(6) 0.3475(5) 0.0625(14) Uani 1 1 d . . . . .
H8 H 1.054933 0.177002 0.407010 0.075 Uiso 1 1 calc R U . . .
C21 C 1.7764(5) 0.8368(5) 0.3145(5) 0.0546(13) Uani 1 1 d . . . . .
H21A H 1.773064 0.843102 0.395869 0.082 Uiso 1 1 calc R U . . .
H21B H 1.793264 0.931084 0.318516 0.082 Uiso 1 1 calc R U . . .
H21C H 1.858660 0.790600 0.296475 0.082 Uiso 1 1 calc R U . . .
Cl1 Cl 0.68825(16) 0.22908(15) 0.46909(13) 0.0638(4) Uani 1 1 d . . . . .
O4 O 0.6899(5) 0.1569(4) 0.3421(4) 0.0731(11) Uani 1 1 d . . . . .
O6 O 0.6055(7) 0.1359(7) 0.4966(5) 0.140(2) Uani 1 1 d . . . . .
O7 O 0.5939(7) 0.3350(6) 0.4668(6) 0.131(2) Uani 1 1 d . . . . .
O5 O 0.8279(6) 0.2917(9) 0.5567(6) 0.179(3) Uani 1 1 d . . . . .

loop_
_atom_site_aniso_label
_atom_site_aniso_U_11
_atom_site_aniso_U_22
_atom_site_aniso_U_33
_atom_site_aniso_U_23
_atom_site_aniso_U_13
_atom_site_aniso_U_12
Cu1 0.0334(3) 0.0395(3) 0.0426(3) 0.0245(3) 0.0149(2) 0.0006(2)
O1 0.0287(13) 0.0472(18) 0.0454(18) 0.0263(15) 0.0126(12) -0.0007(12)
O2 0.0363(14) 0.0462(18) 0.0414(17) 0.0256(15) 0.0170(13) 0.0022(13)
O3 0.0402(16) 0.060(2) 0.077(2) 0.038(2) 0.0249(16) -0.0041(15)
N2 0.0356(17) 0.0353(19) 0.040(2) 0.0212(17) 0.0159(15) 0.0037(14)
N1 0.0301(16) 0.0343(19) 0.045(2) 0.0229(17) 0.0178(15) 0.0072(14)
C20 0.0293(18) 0.032(2) 0.042(2) 0.0216(19) 0.0174(17) 0.0096(16)
C11 0.0325(19) 0.034(2) 0.041(2) 0.0218(19) 0.0190(17) 0.0115(17)
C19 0.0286(19) 0.034(2) 0.046(2) 0.021(2) 0.0191(17) 0.0097(16)
C14 0.044(2) 0.047(3) 0.060(3) 0.037(2) 0.028(2) 0.009(2)
C16 0.038(2) 0.034(2) 0.062(3) 0.027(2) 0.024(2) 0.0091(18)
C6 0.035(2) 0.037(2) 0.051(3) 0.029(2) 0.0217(19) 0.0106(17)
C15 0.037(2) 0.037(2) 0.051(3) 0.028(2) 0.0231(19) 0.0098(18)
C13 0.054(3) 0.052(3) 0.050(3) 0.036(2) 0.028(2) 0.018(2)
C18 0.035(2) 0.042(3) 0.044(3) 0.023(2) 0.0149(18) 0.0071(18)
C10 0.054(3) 0.047(3) 0.043(3) 0.020(2) 0.017(2) 0.001(2)
C5 0.0304(19) 0.036(2) 0.050(3) 0.026(2) 0.0178(18) 0.0098(17)
C17 0.034(2) 0.035(2) 0.054(3) 0.022(2) 0.0155(19) 0.0061(18)
C12 0.038(2) 0.043(3) 0.048(3) 0.028(2) 0.0174(19) 0.0098(19)
C1 0.039(2) 0.045(3) 0.043(3) 0.023(2) 0.0149(19) 0.0059(19)
C4 0.043(2) 0.046(3) 0.063(3) 0.036(3) 0.017(2) 0.002(2)
C7 0.051(3) 0.053(3) 0.062(3) 0.037(3) 0.026(2) 0.005(2)
C9 0.074(3) 0.060(3) 0.040(3) 0.026(3) 0.011(2) 0.000(3)
C3 0.043(2) 0.051(3) 0.064(3) 0.031(3) 0.005(2) -0.008(2)
C2 0.043(2) 0.051(3) 0.051(3) 0.024(2) 0.007(2) 0.005(2)
C8 0.074(3) 0.072(4) 0.058(3) 0.043(3) 0.026(3) 0.006(3)
C21 0.043(2) 0.043(3) 0.064(3) 0.019(3) 0.008(2) -0.006(2)
Cl1 0.0720(8) 0.0626(9) 0.0488(8) 0.0240(7) 0.0140(6) -0.0103(7)
O4 0.091(3) 0.075(3) 0.062(3) 0.033(2) 0.034(2) 0.015(2)
O6 0.159(5) 0.175(6) 0.110(4) 0.091(4) 0.050(4) -0.029(4)
O7 0.126(5) 0.116(5) 0.131(5) 0.032(4) 0.044(4) 0.049(4)
O5 0.068(3) 0.261(9) 0.106(4) 0.013(5) -0.013(3) -0.026(4)

loop_
_atom_type_symbol
_atom_type_description
_atom_type_scat_dispersion_real
_atom_type_scat_dispersion_imag
_atom_type_scat_source
C C 0.0033 0.0016 'International Tables Vol C Tables 4.2.6.8 and 6.1.1.4'
H H 0.0000 0.0000 'International Tables Vol C Tables 4.2.6.8 and 6.1.1.4'
Cl Cl 0.1484 0.1585 'International Tables Vol C Tables 4.2.6.8 and 6.1.1.4'
Cu Cu 0.3201 1.2651 'International Tables Vol C Tables 4.2.6.8 and 6.1.1.4'
N N 0.0061 0.0033 'International Tables Vol C Tables 4.2.6.8 and 6.1.1.4'
O O 0.0106 0.0060 'International Tables Vol C Tables 4.2.6.8 and 6.1.1.4'

loop_
_geom_angle_atom_site_label_1
_geom_angle_atom_site_label_2
_geom_angle_atom_site_label_3
_geom_angle
_geom_angle_site_symmetry_1
_geom_angle_site_symmetry_3
_geom_angle_publ_flag
O1 Cu1 O2 91.72(11) . . ?
O1 Cu1 N2 174.82(12) . . ?
O1 Cu1 N1 93.94(12) . . ?
O2 Cu1 N2 92.47(12) . . ?
O2 Cu1 N1 173.85(12) . . ?
N2 Cu1 N1 82.01(13) . . ?
C11 O1 Cu1 125.1(2) . . ?
C19 O2 Cu1 127.2(3) . . ?
C6 N2 Cu1 114.6(3) . . ?
C10 N2 Cu1 126.3(3) . . ?
C10 N2 C6 118.8(4) . . ?
C5 N1 Cu1 113.9(3) . . ?
C1 N1 Cu1 126.7(3) . . ?
C1 N1 C5 119.4(3) . . ?
C11 C20 C19 122.7(3) . . ?
C11 C20 C15 119.6(4) . . ?
C15 C20 C19 117.6(4) . . ?
O1 C11 C20 124.4(4) . . ?
O1 C11 C12 116.9(4) . . ?
C20 C11 C12 118.6(3) . . ?
O2 C19 C20 123.5(4) . . ?
O2 C19 C18 116.1(4) . . ?
C20 C19 C18 120.4(3) . . ?
C15 C14 H14 119.9 . . ?
C15 C14 C13 120.2(4) . . ?
C13 C14 H14 119.9 . . ?
O3 C16 C15 120.3(4) . . ?
O3 C16 C17 121.0(4) . . ?
C17 C16 C15 118.7(3) . . ?
N2 C6 C5 113.9(3) . . ?
N2 C6 C7 122.1(4) . . ?
C7 C6 C5 124.0(4) . . ?
C20 C15 C16 120.2(4) . . ?
C14 C15 C20 120.3(4) . . ?
C14 C15 C16 119.5(4) . . ?
C14 C13 H13 119.6 . . ?
C12 C13 C14 120.7(4) . . ?
C12 C13 H13 119.6 . . ?
C19 C18 H18 118.4 . . ?
C17 C18 C19 123.2(4) . . ?
C17 C18 H18 118.4 . . ?
N2 C10 H10 119.0 . . ?
N2 C10 C9 122.1(4) . . ?
C9 C10 H10 119.0 . . ?
N1 C5 C6 115.1(3) . . ?
N1 C5 C4 120.6(4) . . ?
C4 C5 C6 124.3(4) . . ?
C16 C17 C21 118.0(4) . . ?
C18 C17 C16 119.1(4) . . ?
C18 C17 C21 122.9(4) . . ?
C11 C12 H12 119.7 . . ?
C13 C12 C11 120.6(4) . . ?
C13 C12 H12 119.7 . . ?
N1 C1 H1 119.0 . . ?
N1 C1 C2 122.0(4) . . ?
C2 C1 H1 119.0 . . ?
C5 C4 H4 120.5 . . ?
C3 C4 C5 119.1(4) . . ?
C3 C4 H4 120.5 . . ?
C6 C7 H7 120.6 . . ?
C6 C7 C8 118.8(4) . . ?
C8 C7 H7 120.6 . . ?
C10 C9 H9 120.4 . . ?
C10 C9 C8 119.3(5) . . ?
C8 C9 H9 120.4 . . ?
C4 C3 H3 120.1 . . ?
C4 C3 C2 119.8(4) . . ?
C2 C3 H3 120.1 . . ?
C1 C2 H2 120.4 . . ?
C3 C2 C1 119.1(4) . . ?
C3 C2 H2 120.4 . . ?
C7 C8 C9 119.0(4) . . ?
C7 C8 H8 120.5 . . ?
C9 C8 H8 120.5 . . ?
C17 C21 H21A 109.5 . . ?
C17 C21 H21B 109.5 . . ?
C17 C21 H21C 109.5 . . ?
H21A C21 H21B 109.5 . . ?
H21A C21 H21C 109.5 . . ?
H21B C21 H21C 109.5 . . ?
O4 Cl1 O7 106.8(3) . . ?
O6 Cl1 O4 109.1(3) . . ?
O6 Cl1 O7 103.3(4) . . ?
O5 Cl1 O4 112.9(3) . . ?
O5 Cl1 O6 114.1(5) . . ?
O5 Cl1 O7 110.0(5) . . ?

loop_
_geom_bond_atom_site_label_1
_geom_bond_atom_site_label_2
_geom_bond_distance
_geom_bond_site_symmetry_2
_geom_bond_publ_flag
Cu1 O1 1.899(3) . ?
Cu1 O2 1.925(3) . ?
Cu1 N2 1.982(3) . ?
Cu1 N1 1.982(3) . ?
O1 C11 1.308(4) . ?
O2 C19 1.262(4) . ?
O3 C16 1.236(5) . ?
N2 C6 1.350(5) . ?
N2 C10 1.337(5) . ?
N1 C5 1.353(5) . ?
N1 C1 1.334(5) . ?
C20 C11 1.404(5) . ?
C20 C19 1.443(5) . ?
C20 C15 1.425(5) . ?
C11 C12 1.419(5) . ?
C19 C18 1.452(6) . ?
C14 H14 0.9300 . ?
C14 C15 1.369(6) . ?
C14 C13 1.397(6) . ?
C16 C15 1.496(6) . ?
C16 C17 1.463(6) . ?
C6 C5 1.478(6) . ?
C6 C7 1.376(6) . ?
C13 H13 0.9300 . ?
C13 C12 1.373(6) . ?
C18 H18 0.9300 . ?
C18 C17 1.341(5) . ?
C10 H10 0.9300 . ?
C10 C9 1.368(6) . ?
C5 C4 1.393(6) . ?
C17 C21 1.499(6) . ?
C12 H12 0.9300 . ?
C1 H1 0.9300 . ?
C1 C2 1.371(6) . ?
C4 H4 0.9300 . ?
C4 C3 1.368(6) . ?
C7 H7 0.9300 . ?
C7 C8 1.379(7) . ?
C9 H9 0.9300 . ?
C9 C8 1.386(7) . ?
C3 H3 0.9300 . ?
C3 C2 1.370(6) . ?
C2 H2 0.9300 . ?
C8 H8 0.9300 . ?
C21 H21A 0.9600 . ?
C21 H21B 0.9600 . ?
C21 H21C 0.9600 . ?
Cl1 O4 1.415(4) . ?
Cl1 O6 1.393(5) . ?
Cl1 O7 1.448(5) . ?
Cl1 O5 1.329(5) . ?

loop_
_geom_torsion_atom_site_label_1
_geom_torsion_atom_site_label_2
_geom_torsion_atom_site_label_3
_geom_torsion_atom_site_label_4
_geom_torsion
_geom_torsion_site_symmetry_1
_geom_torsion_site_symmetry_2
_geom_torsion_site_symmetry_3
_geom_torsion_site_symmetry_4
_geom_torsion_publ_flag
Cu1 O1 C11 C20 -18.6(5) . . . . ?
Cu1 O1 C11 C12 162.8(3) . . . . ?
Cu1 O2 C19 C20 8.0(5) . . . . ?
Cu1 O2 C19 C18 -171.3(3) . . . . ?
Cu1 N2 C6 C5 5.3(4) . . . . ?
Cu1 N2 C6 C7 -172.7(3) . . . . ?
Cu1 N2 C10 C9 173.1(4) . . . . ?
Cu1 N1 C5 C6 -3.7(4) . . . . ?
Cu1 N1 C5 C4 177.6(3) . . . . ?
Cu1 N1 C1 C2 -175.8(3) . . . . ?
O1 C11 C12 C13 179.8(4) . . . . ?
O2 Cu1 O1 C11 24.7(3) . . . . ?
O2 C19 C18 C17 171.7(4) . . . . ?
O3 C16 C15 C20 171.0(4) . . . . ?
O3 C16 C15 C14 -7.0(6) . . . . ?
O3 C16 C17 C18 -174.0(4) . . . . ?
O3 C16 C17 C21 4.4(6) . . . . ?
N2 C6 C5 N1 -1.0(5) . . . . ?
N2 C6 C5 C4 177.6(4) . . . . ?
N2 C6 C7 C8 -0.9(7) . . . . ?
N2 C10 C9 C8 -1.3(8) . . . . ?
N1 Cu1 O1 C11 -152.9(3) . . . . ?
N1 C5 C4 C3 -1.8(6) . . . . ?
N1 C1 C2 C3 -0.9(7) . . . . ?
C20 C11 C12 C13 1.1(6) . . . . ?
C20 C19 C18 C17 -7.6(6) . . . . ?
C11 C20 C19 O2 7.2(6) . . . . ?
C11 C20 C19 C18 -173.5(4) . . . . ?
C11 C20 C15 C14 -0.5(6) . . . . ?
C11 C20 C15 C16 -178.5(4) . . . . ?
C19 C20 C11 O1 -1.6(6) . . . . ?
C19 C20 C11 C12 177.1(4) . . . . ?
C19 C20 C15 C14 -178.4(4) . . . . ?
C19 C20 C15 C16 3.7(6) . . . . ?
C19 C18 C17 C16 2.2(6) . . . . ?
C19 C18 C17 C21 -176.2(4) . . . . ?
C14 C13 C12 C11 -0.4(7) . . . . ?
C6 N2 C10 C9 -0.7(7) . . . . ?
C6 C5 C4 C3 179.7(4) . . . . ?
C6 C7 C8 C9 -1.1(8) . . . . ?
C15 C20 C11 O1 -179.3(4) . . . . ?
C15 C20 C11 C12 -0.7(6) . . . . ?
C15 C20 C19 O2 -175.0(4) . . . . ?
C15 C20 C19 C18 4.3(5) . . . . ?
C15 C14 C13 C12 -0.8(7) . . . . ?
C15 C16 C17 C18 5.9(6) . . . . ?
C15 C16 C17 C21 -175.7(4) . . . . ?
C13 C14 C15 C20 1.3(6) . . . . ?
C13 C14 C15 C16 179.2(4) . . . . ?
C10 N2 C6 C5 179.8(4) . . . . ?
C10 N2 C6 C7 1.8(6) . . . . ?
C10 C9 C8 C7 2.2(8) . . . . ?
C5 N1 C1 C2 0.8(6) . . . . ?
C5 C6 C7 C8 -178.6(4) . . . . ?
C5 C4 C3 C2 1.6(7) . . . . ?
C17 C16 C15 C20 -8.9(6) . . . . ?
C17 C16 C15 C14 173.1(4) . . . . ?
C1 N1 C5 C6 179.2(3) . . . . ?
C1 N1 C5 C4 0.6(6) . . . . ?
C4 C3 C2 C1 -0.3(7) . . . . ?
C7 C6 C5 N1 176.9(4) . . . . ?
C7 C6 C5 C4 -4.5(7) . . . . ?
